data_4118627
loop_
_publ_author_name
'Dmitrijs Lubriks'
'Igors Sokolovs'
'Edgars Suna'

_publ_contact_author_name D.Lubrik
_publ_section_title
;
 Indirect C-H Azidation of Heterocycles via Copper-Catalyzed
 Regioselective Fragmentation of Unsymmetrical \l3-Iodanes
;
_journal_name_full 'Journal of the American Chemical Society'
_journal_page_first 15436
_journal_page_last 15442
_journal_paper_doi 10.1021/ja305574k
_journal_volume 134
_journal_year 2012
_chemical_compound_source 'Local laboratory'
_chemical_formula_moiety 'C18 H16 Br I N O2, C4 H8 O, N3'
_chemical_formula_sum 'C22 H24 Br I N4 O3'
_chemical_formula_weight 599.25
_chemical_name_systematic
;
 ?
;
_space_group_IT_number 2
_symmetry_cell_setting triclinic
_symmetry_space_group_name_Hall '-P 1'
_symmetry_space_group_name_H-M 'P -1'
_atom_sites_solution_hydrogens mixed
_atom_sites_solution_primary direct
_atom_sites_solution_secondary difmap
_audit_creation_method maXus
_cell_angle_alpha 87.896(2)
_cell_angle_beta 74.343(2)
_cell_angle_gamma 67.681(2)
_cell_formula_units_Z 2
_cell_length_a 10.1750(3)
_cell_length_b 11.2802(4)
_cell_length_c 11.3973(4)
_cell_measurement_reflns_used 20082
_cell_measurement_temperature 173
_cell_measurement_theta_max 27.5
_cell_measurement_theta_min 0.9
_cell_volume 1162.05(7)
_computing_cell_refinement 'HKL Scalepack (Otwinowski & Minor 1997)'
_computing_data_collection KappaCCD
_computing_data_reduction 'Denzo and Scalepak (Otwinowski & Minor, 1997)'
_computing_molecular_graphics 'Ortep (Johnson, 1976)'
_computing_publication_material 'maXus(Mackay et al., 1999)'
_computing_structure_refinement 'maXus(Mackay et al., 1999)'
_computing_structure_solution 'SIR97(Cascarano al.,Acta Cryst.,1996,A52,C-79)'
_diffrn_ambient_temperature 173(2)
_diffrn_measured_fraction_theta_full 0.98
_diffrn_measured_fraction_theta_max 0.98
_diffrn_measurement_device KappaCCD
_diffrn_measurement_device_type 'Bruker-Nonius KappaCCD'
_diffrn_measurement_method '\f and \w scan'
_diffrn_orient_matrix_type X=UH
_diffrn_orient_matrix_UB_11 0.10104
_diffrn_orient_matrix_UB_12 -0.01741
_diffrn_orient_matrix_UB_13 -0.04137
_diffrn_orient_matrix_UB_21 -0.05809
_diffrn_orient_matrix_UB_22 -0.07570
_diffrn_orient_matrix_UB_23 -0.01133
_diffrn_orient_matrix_UB_31 -0.04848
_diffrn_orient_matrix_UB_32 0.03869
_diffrn_orient_matrix_UB_33 -0.06709
_diffrn_radiation_source 'fine-focus sealed tube'
_diffrn_radiation_type ' MoK\a'
_diffrn_radiation_wavelength_id all
_diffrn_reflns_av_R_equivalents 0.031
_diffrn_reflns_limit_h_max 13
_diffrn_reflns_limit_h_min -13
_diffrn_reflns_limit_k_max 14
_diffrn_reflns_limit_k_min -14
_diffrn_reflns_limit_l_max 14
_diffrn_reflns_limit_l_min -14
_diffrn_reflns_number 8720
_diffrn_reflns_theta_full 28.5
_diffrn_reflns_theta_max 28.5
_diffrn_reflns_theta_min 1.8
_exptl_absorpt_coefficient_mu 3.128
_exptl_absorpt_correction_type none
_exptl_crystal_colour Colourless
_exptl_crystal_density_diffrn 1.713
_exptl_crystal_description Prism
_exptl_crystal_F_000 592
_exptl_crystal_size_max 0.15
_exptl_crystal_size_mid 0.11
_exptl_crystal_size_min 0.10
_refine_diff_density_max 1.92
_refine_diff_density_min -1.93
_refine_diff_density_rms 0.42
_refine_ls_extinction_method none
_refine_ls_goodness_of_fit_all 2.245
_refine_ls_goodness_of_fit_gt 2.016
_refine_ls_goodness_of_fit_ref 1.980
_refine_ls_hydrogen_treatment constr
_refine_ls_matrix_type full
_refine_ls_number_constraints 24
_refine_ls_number_parameters 255
_refine_ls_number_reflns 4218
_refine_ls_number_restraints 0
_refine_ls_R_factor_all 0.078
_refine_ls_R_factor_gt 0.051
_refine_ls_shift/su_max 0.032
_refine_ls_shift/su_mean 0.001
_refine_ls_structure_factor_coef F^2^
_refine_ls_weighting_details ' w = 1 / ( s^2^(Fo^2^) + 0.10000 * Fo^2^)'
_refine_ls_weighting_scheme sigma
_refine_ls_wR_factor_all 0.194
_refine_ls_wR_factor_gt 0.137
_refine_ls_wR_factor_ref 0.125
_reflns_d_resolution_high 0.62
_reflns_d_resolution_low 2.34
_reflns_limit_h_max 13
_reflns_limit_h_min 0
_reflns_limit_k_max 14
_reflns_limit_k_min -13
_reflns_limit_l_max 14
_reflns_limit_l_min -14
_reflns_number_gt 4225
_reflns_number_total 5767
_reflns_threshold_expression 'I> 3.00 sigma(I)'
_cod_data_source_file ja305574k_si_002.cif
_cod_data_source_block DLG310
_cod_depositor_comments
;Adding Fobs data.

The following automatic conversions were performed:

'_atom_sites_solution_hydrogens' value 'geom, diff' was changed to
'mixed'.

Automatic conversion script
Id: cif_fix_values 6452 2018-10-05 10:23:21Z andrius 
;
_cod_original_sg_symbol_H-M 'P -1 '
_cod_original_formula_sum 'C22 H24 Br I N4 O3 '
_cod_database_code 4118627
_cod_database_fobs_code 4118627

loop_
_symmetry_equiv_pos_as_xyz
+X,+Y,+Z
-X,-Y,-Z

loop_
_atom_site_label
_atom_site_fract_x
_atom_site_fract_y
_atom_site_fract_z
_atom_site_U_iso_or_equiv
_atom_site_occupancy
_atom_site_adp_type
I16 0.63418(4) 0.38078(3) 0.36646(3) 0.02768(17) 1.00 Uij
Br23 1.22074(8) 0.43818(7) 0.35371(7) 0.0430(4) 1.00 Uij
C4 1.0080(7) 0.3315(6) 0.3551(6) 0.035(3) 1.00 Uij
C19 0.6328(9) 0.3063(7) -0.0037(6) 0.045(4) 1.00 Uij
C9 0.9632(6) 0.2285(5) 0.3503(5) 0.028(3) 1.00 Uij
N1 0.9953(5) 0.0194(5) 0.3400(5) 0.032(2) 1.00 Uij
O13 0.7833(6) -0.0861(5) 0.3560(5) 0.039(2) 1.00 Uij
N2a 0.5759(6) 0.3159(5) 0.6782(5) 0.034(3) 1.00 Uij
C3 0.8267(6) 0.2193(6) 0.3546(5) 0.028(3) 1.00 Uij
C17 0.6607(6) 0.3822(5) 0.1762(5) 0.030(3) 1.00 Uij
N1a 0.6071(6) 0.3864(6) 0.6237(5) 0.038(3) 1.00 Uij
C7 1.2164(7) 0.0728(6) 0.3328(6) 0.037(3) 1.00 Uij
C8 1.0670(6) 0.1003(6) 0.3404(5) 0.031(3) 1.00 Uij
C5 1.1520(7) 0.3031(6) 0.3486(6) 0.036(3) 1.00 Uij
O12 0.6085(5) 0.1070(5) 0.3534(5) 0.052(3) 1.00 Uij
C2 0.8480(6) 0.0925(6) 0.3481(5) 0.029(3) 1.00 Uij
C6 1.2554(7) 0.1751(7) 0.3374(7) 0.043(3) 1.00 Uij
C11 0.7333(7) 0.0408(6) 0.3532(6) 0.033(3) 1.00 Uij
C20 0.6887(8) 0.3879(7) -0.0705(6) 0.043(3) 1.00 Uij
C22 0.7146(8) 0.4674(7) 0.1117(6) 0.042(4) 1.00 Uij
C10 1.0708(8) -0.1215(7) 0.3264(8) 0.049(4) 1.00 Uij
C14 0.6788(9) -0.1447(8) 0.3596(7) 0.045(3) 1.00 Uij
N3a 0.5457(7) 0.2340(6) 0.7383(7) 0.056(4) 1.00 Uij
C18 0.6172(8) 0.3022(7) 0.1213(7) 0.041(4) 1.00 Uij
C21 0.7293(9) 0.4695(7) -0.0142(7) 0.051(4) 1.00 Uij
C15 0.7698(12) -0.2890(9) 0.3434(9) 0.064(6) 1.00 Uij
O1s 0.2863(12) 0.1811(11) 0.9958(11) 0.136(4) 1.00 Uiso
C4s 0.0636(15) 0.1571(13) 0.9997(12) 0.096(4) 1.00 Uiso
C2s 0.3104(13) 0.0399(12) 0.9696(11) 0.088(3) 1.00 Uiso
C5s 0.1203(15) 0.2473(14) 1.0056(13) 0.100(4) 1.00 Uiso
C3s 0.1866(16) 0.0421(14) 0.9394(13) 0.102(4) 1.00 Uiso
H20 0.699215 0.390383 -0.156194 0.043980 1.00 Uiso
H19 0.604749 0.249865 -0.044214 0.049313 1.00 Uiso
H21 0.768796 0.526668 -0.061013 0.050810 1.00 Uiso
H18 0.576792 0.244868 0.166711 0.047206 1.00 Uiso
H22 0.740460 0.524129 0.153391 0.047983 1.00 Uiso
H14A 0.609429 -0.131933 0.436821 0.043316 1.00 Uiso
H14B 0.637928 -0.126433 0.294921 0.043316 1.00 Uiso
H15A 0.713155 -0.340371 0.343594 0.073820 1.00 Uiso
H15B 0.816166 -0.310994 0.408571 0.073820 1.00 Uiso
H15C 0.844316 -0.304896 0.266708 0.073820 1.00 Uiso
H7 1.285074 -0.014899 0.324019 0.038914 1.00 Uiso
H6 1.355665 0.160951 0.333741 0.043581 1.00 Uiso
H10A 1.028065 -0.156640 0.401276 0.051288 1.00 Uiso
H10B 1.056046 -0.154299 0.256583 0.051288 1.00 Uiso
H10C 1.174686 -0.144358 0.315105 0.051288 1.00 Uiso
H4 0.937568 0.418427 0.362746 0.036346 1.00 Uiso
H2sA 0.398742 0.002003 0.903791 0.134429 1.00 Uiso
H2sB 0.322218 -0.005147 1.041595 0.134429 1.00 Uiso
H3sA 0.166225 -0.032620 0.965444 0.142971 1.00 Uiso
H3sB 0.200720 0.045532 0.852788 0.142971 1.00 Uiso
H4sA 0.018709 0.141152 1.080987 0.139139 1.00 Uiso
H4sB -0.009424 0.187231 0.955306 0.139139 1.00 Uiso
H5sA 0.070797 0.298307 1.081898 0.140358 1.00 Uiso
H5sB 0.107386 0.301778 0.939401 0.140358 1.00 Uiso

loop_
_atom_site_aniso_label
_atom_site_aniso_U_11
_atom_site_aniso_U_22
_atom_site_aniso_U_33
_atom_site_aniso_U_12
_atom_site_aniso_U_13
_atom_site_aniso_U_23
I16 0.0235(2) 0.0222(2) 0.0288(2) -.00359(15) -.00766(15) -.00074(14)
Br23 0.0418(4) 0.0451(4) 0.0495(4) -.0246(3) -.0137(3) 0.0041(3)
C4 0.031(3) 0.030(3) 0.033(3) -.012(3) -.001(3) 0.000(3)
C19 0.059(4) 0.044(4) 0.032(4) -.017(3) -.018(3) -.003(3)
C9 0.027(3) 0.024(3) 0.027(3) -.007(2) -.010(2) 0.001(2)
N1 0.024(2) 0.023(2) 0.038(3) -.001(2) -.010(2) 0.000(2)
O13 0.038(2) 0.027(2) 0.054(3) -.0101(19) -.019(2) 0.005(2)
N2a 0.023(2) 0.023(3) 0.046(3) 0.004(2) -.015(2) -.012(3)
C3 0.021(3) 0.026(3) 0.030(3) -.005(2) -.009(2) 0.003(2)
C17 0.028(3) 0.021(3) 0.030(3) -.002(2) -.008(2) -.002(2)
N1a 0.027(3) 0.038(3) 0.038(3) -.003(2) -.014(2) -.011(3)
C7 0.029(3) 0.034(3) 0.040(4) -.008(3) -.010(3) 0.001(3)
C8 0.024(3) 0.032(3) 0.027(3) -.006(2) -.008(2) 0.001(2)
C5 0.037(3) 0.032(3) 0.033(3) -.016(3) -.011(3) 0.002(3)
O12 0.032(2) 0.032(3) 0.082(4) -.013(2) -.016(3) 0.008(3)
C2 0.023(3) 0.027(3) 0.030(3) -.006(2) -.009(2) -.001(2)
C6 0.028(3) 0.044(4) 0.047(4) -.011(3) -.013(3) -.001(3)
C11 0.031(3) 0.026(3) 0.032(3) -.009(3) -.009(2) 0.001(2)
C20 0.050(4) 0.033(4) 0.031(3) -.006(3) -.015(3) -.001(3)
C22 0.054(4) 0.038(4) 0.038(4) -.021(3) -.015(3) 0.005(3)
C10 0.040(4) 0.025(3) 0.069(5) -.002(3) -.019(4) 0.004(3)
C14 0.046(4) 0.040(4) 0.031(3) 0.001(3) -.013(3) 0.001(3)
N3a 0.041(3) 0.041(4) 0.084(5) -.016(3) -.015(3) 0.010(4)
C18 0.046(4) 0.035(4) 0.046(4) -.019(3) -.014(3) 0.004(3)
C21 0.060(5) 0.042(4) 0.035(4) -.017(4) -.008(3) 0.002(3)
C15 0.088(7) 0.054(5) 0.068(6) -.037(5) -.037(5) 0.013(4)

loop_
_atom_type_symbol
_atom_type_description
_atom_type_scat_dispersion_real
_atom_type_scat_dispersion_imag
_atom_type_scat_source
'C ' 'C ' 0.0033 0.0016 'Waasmaier & Kirfel, 1995'
'H ' 'H ' 0.0000 0.0000 'Waasmaier & Kirfel, 1995'
Br Br -0.2901 2.4595 'Waasmaier & Kirfel, 1995'
'I ' 'I ' -0.4742 1.8119 'Waasmaier & Kirfel, 1995'
'N ' 'N ' 0.0061 0.0033 'Waasmaier & Kirfel, 1995'
'O ' 'O ' 0.0106 0.0060 'Waasmaier & Kirfel, 1995'

loop_
_diffrn_radiation_wavelength
0.71073

loop_
_geom_angle_atom_site_label_1
_geom_angle_atom_site_label_2
_geom_angle_atom_site_label_3
_geom_angle
C9 C4 C5 117.8(4)
C20 C19 C18 121.2(4)
C4 C9 C3 134.3(3)
C4 C9 C8 119.9(3)
C3 C9 C8 105.8(3)
C8 N1 C2 108.8(3)
C8 N1 C10 123.1(3)
C2 N1 C10 128.0(3)
N1a N2a N3a 177.8(4)
C9 C3 C2 108.6(3)
C22 C17 C18 121.9(4)
C8 C7 C6 116.9(4)
C9 C8 N1 108.3(3)
C9 C8 C7 121.4(4)
N1 C8 C7 130.3(4)
Br23 C5 C4 120.1(3)
Br23 C5 C6 117.9(3)
C4 C5 C6 122.0(4)
N1 C2 C3 108.5(3)
N1 C2 C11 125.4(3)
C3 C2 C11 126.1(3)
C7 C6 C5 122.0(4)
O13 C11 O12 123.9(4)
O13 C11 C2 112.8(3)
O12 C11 C2 123.4(4)
C19 C20 C21 120.1(4)
C17 C22 C21 118.6(4)
C19 C18 C17 118.3(4)
C20 C21 C22 119.9(4)
C9 C4 H4 120.06
C7 C6 H6 119.72
H14A C14 H14B 114.1

loop_
_geom_bond_atom_site_label_1
_geom_bond_atom_site_label_2
_geom_bond_distance
Br23 C5 1.911(4)
C4 C9 1.407(6)
C4 C5 1.357(6)
C19 C20 1.364(7)
C19 C18 1.391(6)
C9 C3 1.420(5)
C9 C8 1.417(5)
N1 C8 1.368(5)
N1 C2 1.388(4)
N1 C10 1.472(5)
O13 C11 1.327(5)
N2a N1a 1.081(5)
N2a N3a 1.214(6)
C3 C2 1.365(5)
C17 C22 1.377(6)
C17 C18 1.377(6)
C7 C8 1.409(5)
C7 C6 1.362(6)
C5 C6 1.412(6)
O12 C11 1.204(5)
C2 C11 1.478(5)
C20 C21 1.381(7)
C22 C21 1.402(6)
C4 H4 0.960
C19 H19 0.965
C7 H7 0.960
C6 H6 0.960
C20 H20 0.953
C22 H22 0.960
C10 H10A 0.990
C10 H10B 0.960
C10 H10C 0.960
C18 H18 0.959
C21 H21 0.959
C15 H15A 0.960
C15 H15B 0.960
C15 H15C 0.960

loop_
_geom_contact_atom_site_label_1
_geom_contact_atom_site_label_2
_geom_contact_distance
_geom_contact_site_symmetry_1
_geom_contact_site_symmetry_2
I16 N2a 3.382(3) 1_555 2_666
I16 N1a 2.812(3) 1_555 2_666
Br23 N1a 3.157(4) 1_555 2_766
C19 N3a 3.496(7) 1_555 1_554
O13 C3s 3.333(9) 1_555 2_656
N2a C17 3.490(5) 1_555 2_666
N2a C22 3.401(6) 1_555 2_666
N2a C10 3.414(5) 1_555 2_756
O12 C6 3.432(5) 1_555 1_455
C11 C3s 3.293(10) 1_555 2_656
C10 N3a 3.483(6) 1_555 2_756
N3a C15 3.409(7) 1_555 2_656
H20 H10C 3.0064 1_555 2_755
H19 H10B 3.4335 1_555 2_755
H19 H10C 3.2382 1_555 2_755
H15B H6 3.1452 1_555 2_756
H15C H4 3.1463 1_555 1_545

loop_
_geom_torsion_atom_site_label_1
_geom_torsion_atom_site_label_2
_geom_torsion_atom_site_label_3
_geom_torsion_atom_site_label_4
_geom_torsion
C9 C4 C5 Br23 179.7(8)
C5 C4 C9 C3 179.8(10)
C5 C4 C9 C8 0.7(6)
C9 C4 C5 C6 0.0(6)
C20 C19 C18 C17 -0.5(7)
C18 C19 C20 C21 -0.8(7)
C3 C9 C4 C5 179.8(10)
C4 C9 C3 C2 -178.9(9)
C4 C9 C8 N1 178.8(8)
C4 C9 C8 C7 -1.2(6)
C8 C9 C4 C5 0.7(6)
C3 C9 C8 N1 -0.5(5)
C3 C9 C8 C7 179.5(8)
C8 C9 C3 C2 0.2(5)
C2 N1 C8 C9 0.6(5)
C8 N1 C2 C3 -0.4(5)
C2 N1 C8 C7 -179.4(9)
C8 N1 C2 C11 -178.5(8)
C10 N1 C8 C9 177.8(8)
C10 N1 C8 C7 -2.2(6)
C10 N1 C2 C3 -177.4(8)
C10 N1 C2 C11 4.5(6)
C14 O13 C11 O12 0.1(6)
C14 O13 C11 C2 -179.1(7)
C2 C3 C9 C4 -178.9(9)
C9 C3 C2 N1 0.1(5)
C2 C3 C9 C8 0.2(5)
C9 C3 C2 C11 178.2(8)
C22 C17 C18 C19 1.9(7)
C18 C17 C22 C21 -2.0(7)
C6 C7 C8 C9 1.0(6)
C6 C7 C8 N1 -179.0(10)
C8 C7 C6 C5 -0.3(6)
N1 C8 C9 C4 178.8(8)
N1 C8 C9 C3 -0.5(5)
C9 C8 N1 C2 0.6(5)
C9 C8 N1 C10 177.8(8)
C7 C8 C9 C4 -1.2(6)
C7 C8 C9 C3 179.5(8)
C9 C8 C7 C6 1.0(6)
C7 C8 N1 C2 -179.4(9)
N1 C8 C7 C6 -179.0(10)
C7 C8 N1 C10 -2.2(6)
Br23 C5 C4 C9 179.7(8)
Br23 C5 C6 C7 -179.9(9)
C6 C5 C4 C9 0.0(6)
C4 C5 C6 C7 -0.2(6)
N1 C2 C3 C9 0.1(5)
C3 C2 N1 C8 -0.4(5)
C3 C2 N1 C10 -177.4(8)
N1 C2 C11 O13 3.5(5)
C11 C2 N1 C8 -178.5(8)
N1 C2 C11 O12 -175.7(10)
C11 C2 N1 C10 4.5(6)
C11 C2 C3 C9 178.2(8)
C3 C2 C11 O13 -174.2(9)
C3 C2 C11 O12 6.6(6)
C7 C6 C5 Br23 -179.9(9)
C7 C6 C5 C4 -0.2(6)
C5 C6 C7 C8 -0.3(6)
O13 C11 C2 N1 3.5(5)
O13 C11 C2 C3 -174.2(9)
O12 C11 C2 N1 -175.7(10)
O12 C11 C2 C3 6.6(6)
C19 C20 C21 C22 0.7(7)
C21 C20 C19 C18 -0.8(7)
C17 C22 C21 C20 0.7(7)
C21 C22 C17 C18 -2.0(7)
C17 C18 C19 C20 -0.5(7)
C19 C18 C17 C22 1.9(7)
C22 C21 C20 C19 0.7(7)
C20 C21 C22 C17 0.7(7)
